data_7108986
loop_
_publ_author_name
'Daizong Lin'
'Jiang Wang'
'Xu Zhang'
'Shengbin Zhou'
'Jie Lian'
'Hualiang Jiang'
'Hong Liu'

_publ_section_title
;
 Highly diastereoselective synthesis of 3-indolylglycines via an
 asymmetric oxidative heterocoupling reaction of a chiral nickel(II)
 complex and indoles
;
_journal_name_full Chem.Commun.
_journal_page_first 2575
_journal_paper_doi 10.1039/c3cc38908a
_journal_volume 49
_journal_year 2013
_chemical_absolute_configuration ad
_chemical_formula_sum 'C35 H30 N4 Ni O3'
_chemical_formula_weight 613.34
_chemical_name_systematic
;
?
;
_space_group_IT_number 4
_symmetry_cell_setting monoclinic
_symmetry_space_group_name_Hall 'P 2yb'
_symmetry_space_group_name_H-M 'P 1 21 1'
_atom_sites_solution_hydrogens geom
_atom_sites_solution_primary direct
_atom_sites_solution_secondary difmap
_audit_creation_method SHELXL-97
_cell_angle_alpha 90.00
_cell_angle_beta 99.011(10)
_cell_angle_gamma 90.00
_cell_formula_units_Z 2
_cell_length_a 11.435(5)
_cell_length_b 9.023(4)
_cell_length_c 15.152(7)
_cell_measurement_reflns_used 565
_cell_measurement_temperature 293(2)
_cell_measurement_theta_max 32.130
_cell_measurement_theta_min 4.847
_cell_volume 1544.1(12)
_computing_cell_refinement 'Bruker SMART'
_computing_data_collection 'Bruker SMART'
_computing_data_reduction 'Bruker SHELXTL'
_computing_molecular_graphics 'Bruker SHELXTL'
_computing_publication_material 'Bruker SHELXTL'
_computing_structure_refinement 'SHELXL-97 (Sheldrick, 1997)'
_computing_structure_solution 'SHELXS-97 (Sheldrick, 1990)'
_diffrn_ambient_temperature 293(2)
_diffrn_measured_fraction_theta_full 0.998
_diffrn_measured_fraction_theta_max 0.998
_diffrn_measurement_device_type 'CCD area detector'
_diffrn_measurement_method 'phi and omega scans'
_diffrn_radiation_monochromator graphite
_diffrn_radiation_source 'fine-focus sealed tube'
_diffrn_radiation_type MoK\a
_diffrn_radiation_wavelength 0.71073
_diffrn_reflns_av_R_equivalents 0.1022
_diffrn_reflns_av_sigmaI/netI 0.2166
_diffrn_reflns_limit_h_max 13
_diffrn_reflns_limit_h_min -13
_diffrn_reflns_limit_k_max 10
_diffrn_reflns_limit_k_min -10
_diffrn_reflns_limit_l_max 15
_diffrn_reflns_limit_l_min -18
_diffrn_reflns_number 8310
_diffrn_reflns_theta_full 25.00
_diffrn_reflns_theta_max 25.00
_diffrn_reflns_theta_min 1.80
_exptl_absorpt_coefficient_mu 0.669
_exptl_absorpt_correction_T_max 1.0000
_exptl_absorpt_correction_T_min 0.0978
_exptl_absorpt_correction_type empirical
_exptl_absorpt_process_details sadabs
_exptl_crystal_colour red
_exptl_crystal_density_diffrn 1.319
_exptl_crystal_density_method 'not measured'
_exptl_crystal_description prismatic
_exptl_crystal_F_000 640
_exptl_crystal_size_max 0.211
_exptl_crystal_size_mid 0.132
_exptl_crystal_size_min 0.045
_refine_diff_density_max 0.640
_refine_diff_density_min -0.457
_refine_diff_density_rms 0.082
_refine_ls_abs_structure_details 'Flack H D (1983), Acta Cryst. A39, 876-881'
_refine_ls_abs_structure_Flack 0.07(4)
_refine_ls_extinction_method none
_refine_ls_goodness_of_fit_ref 1.027
_refine_ls_hydrogen_treatment constr
_refine_ls_matrix_type full
_refine_ls_number_parameters 376
_refine_ls_number_reflns 5203
_refine_ls_number_restraints 319
_refine_ls_restrained_S_all 1.008
_refine_ls_R_factor_all 0.1828
_refine_ls_R_factor_gt 0.1047
_refine_ls_shift/su_max 0.003
_refine_ls_shift/su_mean 0.000
_refine_ls_structure_factor_coef Fsqd
_refine_ls_weighting_details 'calc w=1/[\s^2^(Fo^2^)+(0.0571P)^2^+0.0000P] where P=(Fo^2^+2Fc^2^)/3'
_refine_ls_weighting_scheme calc
_refine_ls_wR_factor_gt 0.1690
_refine_ls_wR_factor_ref 0.1989
_reflns_number_gt 2681
_reflns_number_total 5203
_reflns_threshold_expression >2sigma(I)
_cod_data_source_file c3cc38908a.txt
_cod_data_source_block cd212238
_cod_original_cell_volume 1544.2(13)
_cod_original_sg_symbol_H-M P2(1)
_cod_database_code 7108986

loop_
_symmetry_equiv_pos_as_xyz
'x, y, z'
'-x, y+1/2, -z'

loop_
_atom_site_label
_atom_site_type_symbol
_atom_site_fract_x
_atom_site_fract_y
_atom_site_fract_z
_atom_site_U_iso_or_equiv
_atom_site_adp_type
_atom_site_occupancy
_atom_site_symmetry_multiplicity
_atom_site_calc_flag
_atom_site_refinement_flags
Ni1 Ni 0.81449(12) 0.08091(16) 0.74736(8) 0.0382(4) Uani 1 1 d .
N1 N 0.7430(7) 0.1674(10) 0.6430(6) 0.033(2) Uani 1 1 d U
N2 N 0.8251(8) 0.2539(11) 0.8123(5) 0.039(2) Uani 1 1 d U
N3 N 0.9031(9) -0.0091(12) 0.8534(6) 0.052(3) Uani 1 1 d U
N4 N 1.0242(7) 0.1906(10) 0.4837(6) 0.044(3) Uani 1 1 d U
H4 H 1.0921 0.2337 0.4899 0.053 Uiso 1 1 calc R
O1 O 0.7531(7) -0.1973(8) 0.5495(5) 0.049(2) Uani 1 1 d U
O2 O 0.7980(7) -0.1015(8) 0.6883(5) 0.053(2) Uani 1 1 d U
O3 O 0.9444(7) 0.3691(9) 0.9297(5) 0.060(2) Uani 1 1 d U
C1 C 0.7691(10) -0.0925(13) 0.6014(9) 0.041(3) Uani 1 1 d U
C2 C 0.7494(8) 0.0690(16) 0.5629(6) 0.038(3) Uani 1 1 d U
H2 H 0.6752 0.0744 0.5208 0.046 Uiso 1 1 calc R
C3 C 0.6932(9) 0.2963(12) 0.6284(7) 0.036(3) Uani 1 1 d U
C4 C 0.6797(9) 0.3913(12) 0.7060(7) 0.039(3) Uani 1 1 d U
C5 C 0.5912(10) 0.5055(13) 0.6907(9) 0.051(3) Uani 1 1 d U
H5 H 0.5532 0.5247 0.6330 0.061 Uiso 1 1 calc R
C6 C 0.5623(11) 0.588(2) 0.7622(9) 0.078(4) Uani 1 1 d U
H6 H 0.5019 0.6576 0.7532 0.094 Uiso 1 1 calc R
C7 C 0.6238(12) 0.5634(18) 0.8452(8) 0.066(4) Uani 1 1 d U
H7 H 0.6038 0.6177 0.8928 0.079 Uiso 1 1 calc R
C8 C 0.7114(11) 0.4653(14) 0.8613(8) 0.055(3) Uani 1 1 d U
H8 H 0.7534 0.4577 0.9188 0.066 Uiso 1 1 calc R
C9 C 0.7428(9) 0.3723(13) 0.7935(8) 0.043(3) Uani 1 1 d U
C10 C 0.9095(11) 0.2602(15) 0.8830(8) 0.046(3) Uani 1 1 d U
C11 C 0.9714(9) 0.1143(11) 0.9054(8) 0.042(3) Uani 1 1 d U
H11 H 0.9776 0.0949 0.9696 0.051 Uiso 1 1 calc R
C12 C 1.0973(11) 0.1126(14) 0.8780(9) 0.076(4) Uani 1 1 d U
H12A H 1.1162 0.2082 0.8546 0.091 Uiso 1 1 calc R
H12B H 1.1570 0.0878 0.9286 0.091 Uiso 1 1 calc R
C13 C 1.0900(15) -0.009(2) 0.8045(11) 0.108(6) Uani 1 1 d U
H13A H 1.0632 0.0317 0.7455 0.129 Uiso 1 1 calc R
H13B H 1.1657 -0.0578 0.8050 0.129 Uiso 1 1 calc R
C14 C 0.9980(15) -0.1150(18) 0.8332(10) 0.099(6) Uani 1 1 d U
H14A H 0.9675 -0.1829 0.7855 0.118 Uiso 1 1 calc R
H14B H 1.0309 -0.1713 0.8858 0.118 Uiso 1 1 calc R
C15 C 0.8190(15) -0.0890(18) 0.9050(10) 0.095(5) Uani 1 1 d U
H15A H 0.8650 -0.1334 0.9576 0.114 Uiso 1 1 calc R
H15B H 0.7816 -0.1689 0.8681 0.114 Uiso 1 1 calc R
C16 C 0.7234(9) 0.0055(11) 0.9344(8) 0.083(5) Uani 1 1 d GU
C17 C 0.6214(11) 0.0284(13) 0.8729(6) 0.099(5) Uani 1 1 d GU
H17 H 0.6118 -0.0194 0.8179 0.119 Uiso 1 1 calc R
C18 C 0.5336(8) 0.1229(15) 0.8937(8) 0.135(7) Uani 1 1 d GU
H18 H 0.4653 0.1383 0.8526 0.162 Uiso 1 1 calc R
C19 C 0.5479(10) 0.1945(14) 0.9759(10) 0.148(8) Uani 1 1 d GU
H19 H 0.4892 0.2577 0.9898 0.178 Uiso 1 1 calc R
C20 C 0.6500(12) 0.1715(15) 1.0374(7) 0.143(7) Uani 1 1 d GU
H20 H 0.6596 0.2193 1.0924 0.172 Uiso 1 1 calc R
C21 C 0.7378(9) 0.0770(15) 1.0166(7) 0.118(5) Uani 1 1 d GU
H21 H 0.8060 0.0616 1.0577 0.142 Uiso 1 1 calc R
C22 C 0.8523(8) 0.1089(10) 0.5169(7) 0.031(3) Uani 1 1 d U
C23 C 0.9506(9) 0.1868(11) 0.5468(8) 0.040(3) Uani 1 1 d U
H23 H 0.9665 0.2319 0.6026 0.049 Uiso 1 1 calc R
C24 C 0.9720(10) 0.1139(10) 0.4084(8) 0.040(3) Uani 1 1 d U
C25 C 0.8639(9) 0.0580(13) 0.4269(7) 0.041(3) Uani 1 1 d U
C26 C 0.7923(11) -0.0290(13) 0.3628(8) 0.054(3) Uani 1 1 d U
H26 H 0.7222 -0.0708 0.3751 0.064 Uiso 1 1 calc R
C27 C 0.8283(12) -0.0501(16) 0.2826(9) 0.070(4) Uani 1 1 d U
H27 H 0.7787 -0.0987 0.2372 0.084 Uiso 1 1 calc R
C28 C 0.9403(14) 0.0007(15) 0.2669(9) 0.068(4) Uani 1 1 d U
H28 H 0.9641 -0.0200 0.2123 0.082 Uiso 1 1 calc R
C29 C 1.0144(10) 0.079(2) 0.3292(7) 0.058(3) Uani 1 1 d U
H29 H 1.0895 0.1076 0.3196 0.069 Uiso 1 1 calc R
C30 C 0.6515(10) 0.3553(13) 0.5364(7) 0.040(3) Uani 1 1 d U
C31 C 0.7244(11) 0.4496(13) 0.5002(9) 0.057(4) Uani 1 1 d U
H31 H 0.7970 0.4777 0.5325 0.069 Uiso 1 1 calc R
C32 C 0.6881(12) 0.5034(15) 0.4133(9) 0.069(4) Uani 1 1 d U
H32 H 0.7375 0.5676 0.3884 0.082 Uiso 1 1 calc R
C33 C 0.5865(13) 0.4655(17) 0.3666(9) 0.075(4) Uani 1 1 d U
H33 H 0.5652 0.5006 0.3086 0.090 Uiso 1 1 calc R
C34 C 0.5115(10) 0.3737(16) 0.4034(8) 0.054(4) Uani 1 1 d U
H34 H 0.4379 0.3491 0.3715 0.064 Uiso 1 1 calc R
C35 C 0.5465(10) 0.3185(13) 0.4881(8) 0.048(3) Uani 1 1 d U
H35 H 0.4964 0.2545 0.5126 0.058 Uiso 1 1 calc R

loop_
_atom_site_aniso_label
_atom_site_aniso_U_11
_atom_site_aniso_U_22
_atom_site_aniso_U_33
_atom_site_aniso_U_23
_atom_site_aniso_U_13
_atom_site_aniso_U_12
Ni1 0.0523(8) 0.0263(7) 0.0321(7) -0.0004(9) -0.0054(6) 0.0014(10)
N1 0.026(5) 0.019(5) 0.055(6) -0.009(5) 0.013(5) 0.004(4)
N2 0.046(6) 0.054(6) 0.014(5) -0.001(4) -0.004(4) -0.017(5)
N3 0.077(7) 0.047(6) 0.019(6) 0.001(5) -0.029(5) 0.010(6)
N4 0.024(5) 0.044(6) 0.067(7) -0.005(5) 0.013(5) -0.012(4)
O1 0.055(5) 0.023(4) 0.069(6) -0.015(4) 0.008(5) -0.010(4)
O2 0.089(6) 0.024(5) 0.037(5) 0.000(4) -0.012(5) 0.015(4)
O3 0.079(6) 0.052(6) 0.041(5) -0.006(4) -0.019(4) -0.023(5)
C1 0.029(6) 0.022(7) 0.074(9) -0.002(6) 0.016(6) 0.000(5)
C2 0.039(5) 0.034(6) 0.037(6) -0.008(7) -0.010(5) 0.011(7)
C3 0.034(6) 0.034(7) 0.041(7) -0.014(5) 0.005(5) -0.003(6)
C4 0.042(6) 0.030(6) 0.046(7) 0.004(5) 0.007(6) 0.006(6)
C5 0.067(8) 0.033(7) 0.056(8) 0.002(6) 0.021(7) 0.012(6)
C6 0.093(9) 0.049(8) 0.096(10) 0.023(11) 0.024(8) 0.028(10)
C7 0.099(9) 0.047(9) 0.060(8) -0.016(8) 0.043(7) 0.034(9)
C8 0.077(9) 0.057(8) 0.036(7) -0.008(6) 0.024(7) 0.002(7)
C9 0.034(6) 0.039(7) 0.056(8) -0.004(6) 0.005(6) 0.002(6)
C10 0.060(9) 0.056(9) 0.027(7) -0.011(6) 0.026(6) -0.020(7)
C11 0.058(7) 0.021(8) 0.045(7) -0.002(5) 0.001(6) -0.004(6)
C12 0.101(10) 0.041(10) 0.081(10) 0.011(7) 0.006(8) 0.015(8)
C13 0.115(13) 0.112(13) 0.092(12) 0.006(11) 0.004(11) 0.073(11)
C14 0.139(14) 0.071(11) 0.066(10) -0.010(9) -0.046(10) 0.056(11)
C15 0.124(13) 0.072(11) 0.075(11) 0.022(9) -0.030(10) -0.032(10)
C16 0.095(8) 0.080(8) 0.072(8) 0.010(6) 0.004(7) -0.035(7)
C17 0.102(8) 0.101(9) 0.095(8) 0.028(7) 0.013(7) -0.012(7)
C18 0.120(9) 0.143(11) 0.146(10) -0.008(8) 0.037(8) -0.008(8)
C19 0.143(10) 0.157(11) 0.151(11) 0.010(8) 0.040(8) 0.001(8)
C20 0.146(10) 0.153(11) 0.133(10) -0.008(8) 0.032(8) -0.014(8)
C21 0.122(8) 0.129(9) 0.104(8) 0.005(9) 0.017(7) -0.019(8)
C22 0.042(6) 0.010(6) 0.041(6) -0.009(4) 0.006(5) 0.001(5)
C23 0.044(7) 0.029(6) 0.051(7) -0.008(5) 0.015(6) -0.005(6)
C24 0.059(7) 0.010(7) 0.054(7) -0.001(5) 0.016(6) -0.004(5)
C25 0.058(7) 0.018(7) 0.045(6) 0.001(5) -0.003(5) -0.009(6)
C26 0.089(9) 0.036(7) 0.038(7) -0.003(6) 0.017(7) 0.011(7)
C27 0.079(10) 0.082(10) 0.045(8) -0.014(7) 0.001(8) -0.014(8)
C28 0.117(12) 0.058(9) 0.037(8) 0.006(7) 0.036(8) 0.019(9)
C29 0.074(8) 0.061(7) 0.045(7) 0.005(10) 0.030(6) 0.014(10)
C30 0.037(6) 0.044(7) 0.034(7) -0.006(5) -0.015(6) -0.006(6)
C31 0.054(8) 0.035(8) 0.077(10) 0.013(7) -0.002(7) -0.003(6)
C32 0.073(9) 0.071(9) 0.058(9) 0.034(7) -0.004(8) -0.001(8)
C33 0.081(10) 0.086(11) 0.044(9) 0.008(8) -0.032(8) 0.019(9)
C34 0.032(7) 0.095(11) 0.035(8) 0.000(7) 0.007(6) 0.010(7)
C35 0.048(8) 0.045(7) 0.049(8) -0.003(6) -0.001(7) 0.016(6)

loop_
_atom_type_symbol
_atom_type_description
_atom_type_scat_dispersion_real
_atom_type_scat_dispersion_imag
_atom_type_scat_source
C C 0.0033 0.0016 'International Tables Vol C Tables 4.2.6.8 and 6.1.1.4'
H H 0.0000 0.0000 'International Tables Vol C Tables 4.2.6.8 and 6.1.1.4'
N N 0.0061 0.0033 'International Tables Vol C Tables 4.2.6.8 and 6.1.1.4'
O O 0.0106 0.0060 'International Tables Vol C Tables 4.2.6.8 and 6.1.1.4'
Ni Ni 0.3393 1.1124 'International Tables Vol C Tables 4.2.6.8 and 6.1.1.4'

loop_
_geom_angle_atom_site_label_1
_geom_angle_atom_site_label_2
_geom_angle_atom_site_label_3
_geom_angle
N1 Ni1 N2 94.8(4)
N1 Ni1 O2 87.9(4)
N2 Ni1 O2 175.6(4)
N1 Ni1 N3 174.9(4)
N2 Ni1 N3 86.0(4)
O2 Ni1 N3 91.6(4)
C3 N1 C2 117.6(9)
C3 N1 Ni1 130.7(8)
C2 N1 Ni1 111.7(7)
C10 N2 C9 120.3(11)
C10 N2 Ni1 116.6(9)
C9 N2 Ni1 123.0(7)
C15 N3 C11 113.6(10)
C15 N3 C14 109.7(13)
C11 N3 C14 104.0(9)
C15 N3 Ni1 109.6(8)
C11 N3 Ni1 106.5(7)
C14 N3 Ni1 113.3(8)
C23 N4 C24 109.2(9)
C23 N4 H4 125.4
C24 N4 H4 125.4
C1 O2 Ni1 114.7(7)
O1 C1 O2 125.9(11)
O1 C1 C2 118.6(11)
O2 C1 C2 115.4(10)
N1 C2 C22 111.8(9)
N1 C2 C1 105.6(9)
C22 C2 C1 108.5(9)
N1 C2 H2 110.3
C22 C2 H2 110.3
C1 C2 H2 110.3
N1 C3 C4 118.7(10)
N1 C3 C30 123.0(10)
C4 C3 C30 118.3(10)
C9 C4 C5 118.6(10)
C9 C4 C3 124.8(10)
C5 C4 C3 116.4(10)
C6 C5 C4 120.2(12)
C6 C5 H5 119.9
C4 C5 H5 119.9
C7 C6 C5 118.8(14)
C7 C6 H6 120.6
C5 C6 H6 120.6
C8 C7 C6 122.8(13)
C8 C7 H7 118.6
C6 C7 H7 118.6
C7 C8 C9 122.1(12)
C7 C8 H8 119.0
C9 C8 H8 119.0
N2 C9 C8 122.3(11)
N2 C9 C4 120.2(10)
C8 C9 C4 117.2(11)
O3 C10 N2 128.6(13)
O3 C10 C11 117.7(11)
N2 C10 C11 113.6(11)
C10 C11 N3 109.9(10)
C10 C11 C12 111.7(9)
N3 C11 C12 106.1(9)
C10 C11 H11 109.7
N3 C11 H11 109.7
C12 C11 H11 109.7
C13 C12 C11 104.4(11)
C13 C12 H12A 110.9
C11 C12 H12A 110.9
C13 C12 H12B 110.9
C11 C12 H12B 110.9
H12A C12 H12B 108.9
C14 C13 C12 101.4(13)
C14 C13 H13A 111.5
C12 C13 H13A 111.5
C14 C13 H13B 111.5
C12 C13 H13B 111.5
H13A C13 H13B 109.3
N3 C14 C13 102.1(12)
N3 C14 H14A 111.4
C13 C14 H14A 111.4
N3 C14 H14B 111.4
C13 C14 H14B 111.4
H14A C14 H14B 109.2
N3 C15 C16 115.6(12)
N3 C15 H15A 108.4
C16 C15 H15A 108.4
N3 C15 H15B 108.4
C16 C15 H15B 108.4
H15A C15 H15B 107.4
C17 C16 C21 120.0
C17 C16 C15 117.3(11)
C21 C16 C15 122.6(11)
C16 C17 C18 120.0
C16 C17 H17 120.0
C18 C17 H17 120.0
C19 C18 C17 120.0
C19 C18 H18 120.0
C17 C18 H18 120.0
C20 C19 C18 120.0
C20 C19 H19 120.0
C18 C19 H19 120.0
C19 C20 C21 120.0
C19 C20 H20 120.0
C21 C20 H20 120.0
C20 C21 C16 120.0
C20 C21 H21 120.0
C16 C21 H21 120.0
C23 C22 C25 106.6(9)
C23 C22 C2 130.0(9)
C25 C22 C2 123.3(9)
C22 C23 N4 110.5(9)
C22 C23 H23 124.7
N4 C23 H23 124.7
N4 C24 C29 131.0(11)
N4 C24 C25 107.1(10)
C29 C24 C25 121.6(11)
C26 C25 C24 119.9(11)
C26 C25 C22 133.6(10)
C24 C25 C22 106.5(9)
C27 C26 C25 118.1(12)
C27 C26 H26 121.0
C25 C26 H26 121.0
C26 C27 C28 121.0(13)
C26 C27 H27 119.5
C28 C27 H27 119.5
C29 C28 C27 122.2(12)
C29 C28 H28 118.9
C27 C28 H28 118.9
C28 C29 C24 116.7(12)
C28 C29 H29 121.6
C24 C29 H29 121.6
C35 C30 C31 119.0(11)
C35 C30 C3 123.0(11)
C31 C30 C3 118.0(10)
C30 C31 C32 118.9(12)
C30 C31 H31 120.6
C32 C31 H31 120.6
C33 C32 C31 121.7(13)
C33 C32 H32 119.2
C31 C32 H32 119.2
C32 C33 C34 119.8(13)
C32 C33 H33 120.1
C34 C33 H33 120.1
C35 C34 C33 119.3(12)
C35 C34 H34 120.4
C33 C34 H34 120.4
C30 C35 C34 121.4(12)
C30 C35 H35 119.3
C34 C35 H35 119.3

loop_
_geom_bond_atom_site_label_1
_geom_bond_atom_site_label_2
_geom_bond_distance
Ni1 N1 1.837(9)
Ni1 N2 1.839(10)
Ni1 O2 1.869(7)
Ni1 N3 1.938(9)
N1 C3 1.298(13)
N1 C2 1.515(13)
N2 C10 1.326(14)
N2 C9 1.422(13)
N3 C15 1.513(17)
N3 C11 1.510(13)
N3 C14 1.512(16)
N4 C23 1.370(12)
N4 C24 1.387(13)
N4 H4 0.8600
O1 C1 1.226(13)
O2 C1 1.308(13)
O3 C10 1.239(14)
C1 C2 1.573(16)
C2 C22 1.503(14)
C2 H2 0.9800
C3 C4 1.483(14)
C3 C30 1.498(14)
C4 C9 1.418(14)
C4 C5 1.437(15)
C5 C6 1.393(17)
C5 H5 0.9300
C6 C7 1.360(16)
C6 H6 0.9300
C7 C8 1.330(17)
C7 H7 0.9300
C8 C9 1.415(15)
C8 H8 0.9300
C10 C11 1.508(16)
C11 C12 1.559(16)
C11 H11 0.9800
C12 C13 1.56(2)
C12 H12A 0.9700
C12 H12B 0.9700
C13 C14 1.53(2)
C13 H13A 0.9700
C13 H13B 0.9700
C14 H14A 0.9700
C14 H14B 0.9700
C15 C16 1.507(18)
C15 H15A 0.9700
C15 H15B 0.9700
C16 C17 1.3900
C16 C21 1.3900
C17 C18 1.3900
C17 H17 0.9300
C18 C19 1.3900
C18 H18 0.9300
C19 C20 1.3900
C19 H19 0.9300
C20 C21 1.3900
C20 H20 0.9300
C21 H21 0.9300
C22 C23 1.343(12)
C22 C25 1.464(13)
C23 H23 0.9300
C24 C29 1.399(14)
C24 C25 1.403(14)
C25 C26 1.408(14)
C26 C27 1.356(15)
C26 H26 0.9300
C27 C28 1.414(17)
C27 H27 0.9300
C28 C29 1.363(17)
C28 H28 0.9300
C29 H29 0.9300
C30 C35 1.346(14)
C30 C31 1.366(15)
C31 C32 1.403(15)
C31 H31 0.9300
C32 C33 1.308(16)
C32 H32 0.9300
C33 C34 1.372(17)
C33 H33 0.9300
C34 C35 1.376(15)
C34 H34 0.9300
C35 H35 0.9300

loop_
_geom_hbond_atom_site_label_D
_geom_hbond_atom_site_label_H
_geom_hbond_atom_site_label_A
_geom_hbond_distance_DH
_geom_hbond_distance_HA
_geom_hbond_distance_DA
_geom_hbond_angle_DHA
_geom_hbond_site_symmetry_A
N4 H4 O1 0.86 2.05 2.856(11) 155.7 2_756

loop_
_geom_torsion_atom_site_label_1
_geom_torsion_atom_site_label_2
_geom_torsion_atom_site_label_3
_geom_torsion_atom_site_label_4
_geom_torsion
N2 Ni1 N1 C3 -14.2(10)
O2 Ni1 N1 C3 162.2(10)
N3 Ni1 N1 C3 -113(5)
N2 Ni1 N1 C2 163.6(7)
O2 Ni1 N1 C2 -20.0(7)
N3 Ni1 N1 C2 65(5)
N1 Ni1 N2 C10 -155.3(8)
O2 Ni1 N2 C10 77(6)
N3 Ni1 N2 C10 19.6(9)
N1 Ni1 N2 C9 29.4(8)
O2 Ni1 N2 C9 -98(5)
N3 Ni1 N2 C9 -155.6(9)
N1 Ni1 N3 C15 -162(5)
N2 Ni1 N3 C15 98.9(9)
O2 Ni1 N3 C15 -77.4(9)
N1 Ni1 N3 C11 74(5)
N2 Ni1 N3 C11 -24.4(7)
O2 Ni1 N3 C11 159.3(7)
N1 Ni1 N3 C14 -39(6)
N2 Ni1 N3 C14 -138.2(10)
O2 Ni1 N3 C14 45.6(10)
N1 Ni1 O2 C1 12.7(8)
N2 Ni1 O2 C1 140(5)
N3 Ni1 O2 C1 -162.2(8)
Ni1 O2 C1 O1 -179.7(9)
Ni1 O2 C1 C2 -1.9(12)
C3 N1 C2 C22 82.2(10)
Ni1 N1 C2 C22 -95.9(9)
C3 N1 C2 C1 -160.0(9)
Ni1 N1 C2 C1 21.9(9)
O1 C1 C2 N1 165.1(9)
O2 C1 C2 N1 -12.8(12)
O1 C1 C2 C22 -74.9(12)
O2 C1 C2 C22 107.2(11)
C2 N1 C3 C4 176.7(8)
Ni1 N1 C3 C4 -5.7(15)
C2 N1 C3 C30 -5.0(15)
Ni1 N1 C3 C30 172.6(8)
N1 C3 C4 C9 17.3(16)
C30 C3 C4 C9 -161.1(11)
N1 C3 C4 C5 -159.3(10)
C30 C3 C4 C5 22.4(14)
C9 C4 C5 C6 -4.9(17)
C3 C4 C5 C6 171.9(12)
C4 C5 C6 C7 4(2)
C5 C6 C7 C8 1(2)
C6 C7 C8 C9 -4(2)
C10 N2 C9 C8 -27.6(16)
Ni1 N2 C9 C8 147.5(9)
C10 N2 C9 C4 158.9(11)
Ni1 N2 C9 C4 -26.0(14)
C7 C8 C9 N2 -171.3(12)
C7 C8 C9 C4 2.4(18)
C5 C4 C9 N2 175.6(9)
C3 C4 C9 N2 -0.8(17)
C5 C4 C9 C8 1.8(16)
C3 C4 C9 C8 -174.6(10)
C9 N2 C10 O3 -15.2(18)
Ni1 N2 C10 O3 169.4(11)
C9 N2 C10 C11 167.1(9)
Ni1 N2 C10 C11 -8.3(12)
O3 C10 C11 N3 169.6(10)
N2 C10 C11 N3 -12.4(13)
O3 C10 C11 C12 -72.9(14)
N2 C10 C11 C12 105.1(12)
C15 N3 C11 C10 -95.4(12)
C14 N3 C11 C10 145.3(11)
Ni1 N3 C11 C10 25.4(11)
C15 N3 C11 C12 143.7(11)
C14 N3 C11 C12 24.4(12)
Ni1 N3 C11 C12 -95.6(9)
C10 C11 C12 C13 -115.8(12)
N3 C11 C12 C13 4.0(12)
C11 C12 C13 C14 -30.1(13)
C15 N3 C14 C13 -165.7(11)
C11 N3 C14 C13 -43.8(13)
Ni1 N3 C14 C13 71.4(12)
C12 C13 C14 N3 45.5(13)
C11 N3 C15 C16 60.7(14)
C14 N3 C15 C16 176.7(11)
Ni1 N3 C15 C16 -58.3(13)
N3 C15 C16 C17 84.2(13)
N3 C15 C16 C21 -91.1(12)
C21 C16 C17 C18 0.0
C15 C16 C17 C18 -175.4(11)
C16 C17 C18 C19 0.0
C17 C18 C19 C20 0.0
C18 C19 C20 C21 0.0
C19 C20 C21 C16 0.0
C17 C16 C21 C20 0.0
C15 C16 C21 C20 175.2(11)
N1 C2 C22 C23 18.8(15)
C1 C2 C22 C23 -97.3(13)
N1 C2 C22 C25 -164.8(9)
C1 C2 C22 C25 79.2(12)
C25 C22 C23 N4 0.2(12)
C2 C22 C23 N4 177.1(10)
C24 N4 C23 C22 0.8(12)
C23 N4 C24 C29 -175.5(12)
C23 N4 C24 C25 -1.5(11)
N4 C24 C25 C26 -178.2(10)
C29 C24 C25 C26 -3.5(16)
N4 C24 C25 C22 1.6(11)
C29 C24 C25 C22 176.3(11)
C23 C22 C25 C26 178.7(12)
C2 C22 C25 C26 1.5(19)
C23 C22 C25 C24 -1.1(11)
C2 C22 C25 C24 -178.3(9)
C24 C25 C26 C27 -3.1(17)
C22 C25 C26 C27 177.2(12)
C25 C26 C27 C28 6(2)
C26 C27 C28 C29 -3(2)
C27 C28 C29 C24 -3(2)
N4 C24 C29 C28 179.9(12)
C25 C24 C29 C28 6.6(19)
N1 C3 C30 C35 82.3(15)
C4 C3 C30 C35 -99.4(12)
N1 C3 C30 C31 -97.1(13)
C4 C3 C30 C31 81.2(13)
C35 C30 C31 C32 -0.9(18)
C3 C30 C31 C32 178.6(11)
C30 C31 C32 C33 0(2)
C31 C32 C33 C34 2(2)
C32 C33 C34 C35 -2(2)
C31 C30 C35 C34 0.1(17)
C3 C30 C35 C34 -179.3(11)
C33 C34 C35 C30 1.5(19)
